data_4303889
loop_
_publ_author_name
'Michael F. Schettini'
'Guang Wu'
'Trevor W. Hayton'

_publ_section_title
;
Coordination of N-Donor Ligands to a Uranyl(V) \b-Diketiminate Complex
;
_journal_name_full 'Inorganic Chemistry'
_journal_page_first 11799
_journal_page_last 11808
_journal_paper_doi 10.1021/ic9018508
_journal_volume 48
_journal_year 2009
_chemical_formula_sum 'C44 H61 N6 O2 U'
_chemical_formula_weight 944.02
_chemical_name_systematic
; 
 Uranyl(V) Ar2nacnac Bis-1-Methylimidazole 
;
_space_group_IT_number 14
_symmetry_cell_setting monoclinic
_symmetry_space_group_name_Hall '-P 2yn'
_symmetry_space_group_name_H-M 'P 1 21/n 1'
_atom_sites_solution_hydrogens geom
_atom_sites_solution_primary direct
_atom_sites_solution_secondary difmap
_audit_creation_method SHELXL-97
_cell_angle_alpha 90.00
_cell_angle_beta 99.541(5)
_cell_angle_gamma 90.00
_cell_formula_units_Z 4
_cell_length_a 9.0558(15)
_cell_length_b 26.743(5)
_cell_length_c 17.536(3)
_cell_measurement_temperature 150(2)
_cell_volume 4188.1(13)
_computing_structure_refinement 'SHELXL-97 (Sheldrick, 1997)'
_computing_structure_solution 'SHELXS-97 (Sheldrick, 1990)'
_diffrn_ambient_temperature 150(2)
_diffrn_measured_fraction_theta_full 0.999
_diffrn_measured_fraction_theta_max 0.999
_diffrn_measurement_device_type 'CCD Area Detector'
_diffrn_measurement_method 'Omega Scan'
_diffrn_radiation_monochromator graphite
_diffrn_radiation_source 'fine-focus sealed tube'
_diffrn_radiation_type MoK\a
_diffrn_radiation_wavelength 0.71073
_diffrn_reflns_av_R_equivalents 0.2063
_diffrn_reflns_av_sigmaI/netI 0.2369
_diffrn_reflns_limit_h_max 10
_diffrn_reflns_limit_h_min -10
_diffrn_reflns_limit_k_max 29
_diffrn_reflns_limit_k_min -31
_diffrn_reflns_limit_l_max 20
_diffrn_reflns_limit_l_min -20
_diffrn_reflns_number 30621
_diffrn_reflns_theta_full 24.71
_diffrn_reflns_theta_max 24.71
_diffrn_reflns_theta_min 2.36
_exptl_absorpt_coefficient_mu 3.918
_exptl_absorpt_correction_T_max 0.31205
_exptl_absorpt_correction_T_min 0.23953
_exptl_absorpt_correction_type empirical
_exptl_absorpt_process_details 'Psi Scan'
_exptl_crystal_colour Purple-red
_exptl_crystal_density_diffrn 1.497
_exptl_crystal_density_method 'not measured'
_exptl_crystal_description Needles
_exptl_crystal_F_000 1900
_exptl_crystal_size_max 0.4
_exptl_crystal_size_mid 0.05
_exptl_crystal_size_min 0.02
_refine_diff_density_max 2.123
_refine_diff_density_min -1.531
_refine_diff_density_rms 0.226
_refine_ls_extinction_coef 0.0107(6)
_refine_ls_extinction_expression Fc^*^=kFc[1+0.001xFc^2^\l^3^/sin(2\q)]^-1/4^
_refine_ls_extinction_method SHELXL
_refine_ls_goodness_of_fit_ref 0.836
_refine_ls_hydrogen_treatment mixed
_refine_ls_matrix_type full
_refine_ls_number_parameters 504
_refine_ls_number_reflns 7137
_refine_ls_number_restraints 0
_refine_ls_restrained_S_all 0.836
_refine_ls_R_factor_all 0.1732
_refine_ls_R_factor_gt 0.0779
_refine_ls_shift/su_max 0.100
_refine_ls_shift/su_mean 0.001
_refine_ls_structure_factor_coef Fsqd
_refine_ls_weighting_details 'calc w=1/[\s^2^(Fo^2^)+(0.1020P)^2^+0.0000P] where P=(Fo^2^+2Fc^2^)/3'
_refine_ls_weighting_scheme calc
_refine_ls_wR_factor_gt 0.1689
_refine_ls_wR_factor_ref 0.2029
_reflns_number_gt 3077
_reflns_number_total 7137
_reflns_threshold_expression >2sigma(I)
_cod_data_source_file ic9018508_si_001_5.cif
_cod_data_source_block 6
_cod_depositor_comments
;
The following automatic conversions were performed:
'_symmetry_cell_setting' value 'Monoclinic' changed to 'monoclinic'
according to '/home/saulius/struct/CIF-dictionaries/cif_core.dic'
dictionary named 'cif_core.dic' version 2.4.1 from
2010-06-29.

'_exptl_absorpt_correction_type' value 'Empirical' changed to
'empirical' according to
'/home/saulius/struct/CIF-dictionaries/cif_core.dic' dictionary named
'cif_core.dic' version 2.4.1 from 2010-06-29.

Automatic conversion script
Id: cif_fix_enum 1527 2010-12-29 10:47:43Z saulius 
;
_cod_original_cell_volume 4188.1(12)
_cod_database_code 4303889

loop_
_symmetry_equiv_pos_as_xyz
'x, y, z'
'-x+1/2, y+1/2, -z+1/2'
'-x, -y, -z'
'x-1/2, -y-1/2, z-1/2'

loop_
_atom_site_label
_atom_site_type_symbol
_atom_site_fract_x
_atom_site_fract_y
_atom_site_fract_z
_atom_site_U_iso_or_equiv
_atom_site_adp_type
_atom_site_occupancy
_atom_site_symmetry_multiplicity
_atom_site_calc_flag
_atom_site_refinement_flags
_atom_site_disorder_assembly
_atom_site_disorder_group
C42 C 0.534(2) 0.8833(7) 0.5152(12) 0.055(5) Uani 1 1 d . . .
H42 H 0.4838 0.9043 0.4774 0.066 Uiso 1 1 calc R . .
U1 U 0.13349(7) 0.09188(3) 0.83304(4) 0.0420(3) Uani 1 1 d . . .
O2 O 0.2519(11) 0.0502(4) 0.8923(5) 0.034(3) Uani 1 1 d . . .
O1 O 0.0097(11) 0.1355(4) 0.7811(6) 0.039(3) Uani 1 1 d . . .
C27 C -0.022(2) 0.0935(8) 0.5847(10) 0.053(5) Uani 1 1 d . . .
H27 H 0.079(19) 0.105(6) 0.607(9) 0.064 Uiso 1 1 calc . . .
N1 N 0.3531(14) 0.1366(5) 0.7892(8) 0.046(4) Uani 1 1 d . . .
N3 N -0.1049(15) 0.0482(5) 0.8677(9) 0.046(4) Uani 1 1 d . . .
N5 N -0.3130(15) 0.0093(5) 0.8671(9) 0.049(4) Uani 1 1 d . . .
N4 N 0.1171(14) 0.1433(6) 0.9557(9) 0.048(4) Uani 1 1 d . . .
C15 C 0.4325(17) 0.0786(5) 0.6968(9) 0.035(4) Uani 1 1 d . . .
H15 H 0.5167 0.0688 0.6766 0.042 Uiso 1 1 calc R . .
C6 C 0.2849(17) 0.2232(7) 0.7991(9) 0.043(4) Uani 1 1 d . . .
N2 N 0.1892(14) 0.0484(5) 0.7140(8) 0.044(4) Uani 1 1 d . . .
N6 N 0.1102(16) 0.2098(6) 1.0232(10) 0.055(4) Uani 1 1 d . . .
C34 C 0.0965(18) 0.1901(7) 0.9546(10) 0.048(5) Uani 1 1 d . . .
H34 H 0.0738 0.2086 0.9092 0.057 Uiso 1 1 calc R . .
C20 C -0.1133(17) -0.0474(6) 0.6883(9) 0.041(4) Uani 1 1 d . . .
H20 H -0.1322 -0.0785 0.7084 0.050 Uiso 1 1 calc R . .
C19 C 0.0262(17) -0.0235(6) 0.7146(10) 0.041(4) Uani 1 1 d . . .
C2 C 0.4605(19) 0.1859(7) 0.9028(10) 0.050(5) Uani 1 1 d . . .
C3 C 0.4519(17) 0.2299(6) 0.9448(10) 0.044(4) Uani 1 1 d . . .
H3 H 0.5038 0.2319 0.9951 0.053 Uiso 1 1 calc R . .
C24 C 0.140(2) -0.0517(7) 0.7726(11) 0.051(5) Uani 1 1 d . . .
H24 H 0.222(18) -0.028(6) 0.791(9) 0.061 Uiso 1 1 calc . . .
C14 C 0.4503(16) 0.1219(7) 0.7437(9) 0.046(5) Uani 1 1 d . . .
C28 C -0.025(2) 0.0830(6) 0.4989(9) 0.053(5) Uani 1 1 d . . .
H28A H -0.1264 0.0766 0.4744 0.080 Uiso 1 1 calc R . .
H28B H 0.0357 0.0543 0.4932 0.080 Uiso 1 1 calc R . .
H28C H 0.0129 0.1115 0.4750 0.080 Uiso 1 1 calc R . .
C13 C 0.5868(16) 0.1514(6) 0.7410(9) 0.042(4) Uani 1 1 d . . .
H13A H 0.5800 0.1828 0.7667 0.063 Uiso 1 1 calc R . .
H13B H 0.5968 0.1572 0.6881 0.063 Uiso 1 1 calc R . .
H13C H 0.6725 0.1332 0.7665 0.063 Uiso 1 1 calc R . .
C33 C -0.1218(19) 0.0364(6) 0.9402(10) 0.046(4) Uani 1 1 d . . .
H33 H -0.0539 0.0449 0.9841 0.055 Uiso 1 1 calc R . .
C16 C 0.3066(17) 0.0486(6) 0.6765(9) 0.040(4) Uani 1 1 d . . .
C23 C -0.0532(17) 0.0439(6) 0.6257(9) 0.041(4) Uani 1 1 d . . .
C5 C 0.2863(17) 0.2665(6) 0.8402(10) 0.039(4) Uani 1 1 d . . .
H5 H 0.2312 0.2938 0.8184 0.047 Uiso 1 1 calc R . .
C30 C -0.2223(18) 0.0320(6) 0.8253(11) 0.048(5) Uani 1 1 d . . .
H30 H -0.2426 0.0355 0.7718 0.057 Uiso 1 1 calc R . .
C32 C -0.246(2) 0.0114(7) 0.9413(11) 0.052(5) Uani 1 1 d . . .
H32 H -0.2801 -0.0020 0.9841 0.062 Uiso 1 1 calc R . .
C10 C 0.200(2) 0.2227(9) 0.7141(11) 0.062(6) Uani 1 1 d . . .
H10 H 0.18(2) 0.187(7) 0.700(10) 0.074 Uiso 1 1 calc . . .
C7 C 0.564(2) 0.1448(8) 0.9374(11) 0.055(5) Uani 1 1 d . . .
H7 H 0.557(19) 0.118(6) 0.899(10) 0.066 Uiso 1 1 calc . . .
C21 C -0.2192(18) -0.0260(6) 0.6344(10) 0.042(4) Uani 1 1 d . . .
H21 H -0.3110 -0.0417 0.6192 0.050 Uiso 1 1 calc R . .
C29 C -0.129(2) 0.1346(6) 0.5980(10) 0.056(5) Uani 1 1 d . . .
H29A H -0.1068 0.1643 0.5714 0.084 Uiso 1 1 calc R . .
H29B H -0.1194 0.1414 0.6524 0.084 Uiso 1 1 calc R . .
H29C H -0.2302 0.1243 0.5786 0.084 Uiso 1 1 calc R . .
C1 C 0.3685(17) 0.1816(6) 0.8291(8) 0.037(4) Uani 1 1 d . . .
C8 C 0.7236(17) 0.1628(7) 0.9510(11) 0.062(6) Uani 1 1 d . . .
H8A H 0.7364 0.1877 0.9909 0.093 Uiso 1 1 calc R . .
H8B H 0.7470 0.1770 0.9041 0.093 Uiso 1 1 calc R . .
H8C H 0.7894 0.1352 0.9665 0.093 Uiso 1 1 calc R . .
C39 C 0.697(2) 0.8228(7) 0.6280(12) 0.055(5) Uani 1 1 d . . .
C44 C 0.568(2) 0.8479(8) 0.6394(13) 0.069(6) Uani 1 1 d . . .
H44 H 0.5358 0.8452 0.6869 0.082 Uiso 1 1 calc R . .
C18 C 0.0539(18) 0.0218(6) 0.6840(10) 0.042(4) Uani 1 1 d . . .
C22 C -0.1892(18) 0.0199(7) 0.6021(10) 0.051(5) Uani 1 1 d . . .
H22 H -0.2607 0.0345 0.5645 0.061 Uiso 1 1 calc R . .
C37 C 0.150(2) 0.1311(7) 1.0323(10) 0.052(5) Uani 1 1 d . . .
H37 H 0.1724 0.0992 1.0521 0.063 Uiso 1 1 calc R . .
C12 C 0.0490(19) 0.2475(7) 0.7047(10) 0.059(5) Uani 1 1 d . . .
H12A H 0.0610 0.2818 0.7210 0.089 Uiso 1 1 calc R . .
H12B H -0.0130 0.2305 0.7357 0.089 Uiso 1 1 calc R . .
H12C H 0.0027 0.2463 0.6513 0.089 Uiso 1 1 calc R . .
C4 C 0.369(2) 0.2703(7) 0.9140(12) 0.063(6) Uani 1 1 d . . .
H4 H 0.3679 0.2997 0.9422 0.075 Uiso 1 1 calc R . .
C9 C 0.526(2) 0.1233(8) 1.0106(10) 0.063(5) Uani 1 1 d . . .
H9A H 0.5332 0.1490 1.0493 0.094 Uiso 1 1 calc R . .
H9B H 0.5940 0.0967 1.0284 0.094 Uiso 1 1 calc R . .
H9C H 0.4252 0.1105 1.0010 0.094 Uiso 1 1 calc R . .
C17 C 0.3107(18) 0.0141(7) 0.6110(10) 0.053(5) Uani 1 1 d . . .
H17A H 0.2892 -0.0193 0.6261 0.080 Uiso 1 1 calc R . .
H17B H 0.4084 0.0150 0.5965 0.080 Uiso 1 1 calc R . .
H17C H 0.2372 0.0242 0.5678 0.080 Uiso 1 1 calc R . .
C36 C 0.146(2) 0.1724(7) 1.0737(11) 0.063(6) Uani 1 1 d . . .
H36 H 0.1632 0.1749 1.1273 0.075 Uiso 1 1 calc R . .
C25 C 0.079(2) -0.0691(7) 0.8417(11) 0.064(6) Uani 1 1 d . . .
H25A H 0.0483 -0.0407 0.8687 0.096 Uiso 1 1 calc R . .
H25B H 0.1556 -0.0871 0.8753 0.096 Uiso 1 1 calc R . .
H25C H -0.0050 -0.0906 0.8258 0.096 Uiso 1 1 calc R . .
C26 C 0.207(3) -0.0967(8) 0.7372(13) 0.092(8) Uani 1 1 d . . .
H26A H 0.2849 -0.1111 0.7748 0.139 Uiso 1 1 calc R . .
H26B H 0.2492 -0.0861 0.6930 0.139 Uiso 1 1 calc R . .
H26C H 0.1309 -0.1212 0.7216 0.139 Uiso 1 1 calc R . .
C35 C 0.097(3) 0.2605(7) 1.0411(13) 0.090(8) Uani 1 1 d . . .
H35A H 0.1623 0.2799 1.0145 0.135 Uiso 1 1 calc R . .
H35B H 0.1255 0.2652 1.0958 0.135 Uiso 1 1 calc R . .
H35C H -0.0042 0.2712 1.0252 0.135 Uiso 1 1 calc R . .
C31 C -0.4568(16) -0.0153(7) 0.8390(13) 0.072(6) Uani 1 1 d . . .
H31A H -0.4803 -0.0121 0.7838 0.108 Uiso 1 1 calc R . .
H31B H -0.5342 0.0001 0.8622 0.108 Uiso 1 1 calc R . .
H31C H -0.4499 -0.0501 0.8526 0.108 Uiso 1 1 calc R . .
C40 C 0.741(2) 0.8283(7) 0.5590(13) 0.066(6) Uani 1 1 d . . .
H40 H 0.8260 0.8116 0.5490 0.079 Uiso 1 1 calc R . .
C43 C 0.484(2) 0.8774(8) 0.5810(15) 0.075(7) Uani 1 1 d . . .
H43 H 0.3946 0.8923 0.5887 0.090 Uiso 1 1 calc R . .
C41 C 0.660(2) 0.8589(7) 0.5020(14) 0.066(6) Uani 1 1 d . . .
H41 H 0.6928 0.8626 0.4547 0.079 Uiso 1 1 calc R . .
C11 C 0.296(2) 0.2434(8) 0.6594(11) 0.068(6) Uani 1 1 d . . .
H11A H 0.2834 0.2236 0.6132 0.102 Uiso 1 1 calc R . .
H11B H 0.3991 0.2427 0.6837 0.102 Uiso 1 1 calc R . .
H11C H 0.2669 0.2773 0.6465 0.102 Uiso 1 1 calc R . .
C38 C 0.787(2) 0.7917(8) 0.6873(12) 0.079(7) Uani 1 1 d . . .
H38A H 0.8605 0.7736 0.6648 0.118 Uiso 1 1 calc R . .
H38B H 0.7226 0.7685 0.7077 0.118 Uiso 1 1 calc R . .
H38C H 0.8361 0.8127 0.7282 0.118 Uiso 1 1 calc R . .

loop_
_atom_site_aniso_label
_atom_site_aniso_U_11
_atom_site_aniso_U_22
_atom_site_aniso_U_33
_atom_site_aniso_U_23
_atom_site_aniso_U_13
_atom_site_aniso_U_12
C42 0.045(11) 0.045(11) 0.070(14) 0.020(10) -0.009(11) -0.014(10)
U1 0.0386(4) 0.0482(5) 0.0398(4) -0.0005(4) 0.0078(3) -0.0005(4)
O2 0.047(6) 0.036(6) 0.019(5) -0.005(5) 0.002(5) 0.012(5)
O1 0.039(6) 0.041(7) 0.035(6) -0.001(5) 0.002(5) 0.004(5)
C27 0.041(10) 0.072(13) 0.044(11) -0.003(11) -0.002(8) 0.002(12)
N1 0.039(8) 0.036(9) 0.063(10) -0.003(7) 0.006(7) -0.009(7)
N3 0.036(8) 0.037(8) 0.067(11) 0.006(8) 0.017(8) -0.012(7)
N5 0.040(8) 0.048(9) 0.061(11) 0.003(8) 0.010(8) 0.002(7)
N4 0.036(8) 0.044(10) 0.059(11) 0.001(8) -0.006(7) -0.003(7)
C15 0.034(9) 0.025(10) 0.043(10) -0.004(7) 0.002(8) -0.005(7)
C6 0.034(9) 0.054(12) 0.047(11) 0.011(9) 0.023(8) 0.009(9)
N2 0.032(8) 0.044(9) 0.048(9) 0.017(7) -0.011(7) -0.004(7)
N6 0.060(10) 0.044(10) 0.067(12) -0.006(9) 0.028(9) 0.007(8)
C34 0.051(11) 0.063(14) 0.031(10) 0.017(10) 0.015(9) -0.001(10)
C20 0.046(11) 0.045(11) 0.033(10) -0.001(8) 0.007(9) -0.014(9)
C19 0.027(9) 0.037(10) 0.056(11) -0.006(9) 0.000(8) 0.017(8)
C2 0.042(11) 0.056(13) 0.054(12) -0.005(10) 0.014(9) -0.011(10)
C3 0.037(10) 0.046(11) 0.051(11) 0.001(9) 0.009(8) 0.008(9)
C24 0.048(11) 0.045(12) 0.060(13) 0.000(10) 0.013(10) -0.005(10)
C14 0.012(8) 0.090(15) 0.032(10) 0.008(10) -0.011(7) 0.004(9)
C28 0.067(12) 0.044(12) 0.048(11) 0.008(9) 0.003(9) 0.004(10)
C13 0.028(9) 0.046(11) 0.050(11) -0.009(9) 0.002(8) -0.003(8)
C33 0.043(10) 0.044(11) 0.046(11) 0.018(9) -0.003(9) -0.007(9)
C16 0.031(9) 0.035(10) 0.053(11) -0.003(8) 0.007(8) 0.022(8)
C23 0.033(9) 0.047(11) 0.041(10) -0.006(9) -0.004(8) -0.003(9)
C5 0.033(9) 0.027(10) 0.054(12) 0.002(8) -0.002(8) -0.006(8)
C30 0.037(10) 0.052(12) 0.055(12) 0.000(9) 0.012(9) -0.010(9)
C32 0.047(11) 0.059(13) 0.052(13) -0.005(10) 0.014(10) 0.004(10)
C10 0.055(12) 0.079(15) 0.043(12) -0.001(12) -0.013(10) 0.002(12)
C7 0.042(11) 0.072(14) 0.056(13) -0.005(11) 0.021(10) 0.020(11)
C21 0.031(9) 0.034(10) 0.061(12) -0.019(9) 0.007(9) -0.011(8)
C29 0.063(12) 0.060(13) 0.044(11) -0.002(10) 0.007(10) 0.013(11)
C1 0.041(10) 0.047(11) 0.022(9) -0.018(8) 0.001(8) -0.011(9)
C8 0.027(10) 0.070(14) 0.085(15) -0.012(12) 0.000(10) -0.005(10)
C39 0.045(11) 0.056(13) 0.070(14) 0.002(11) 0.026(11) -0.011(10)
C44 0.053(13) 0.066(15) 0.088(17) 0.009(13) 0.015(12) -0.014(12)
C18 0.040(10) 0.040(11) 0.048(11) -0.005(9) 0.018(9) 0.000(9)
C22 0.041(11) 0.058(13) 0.051(12) -0.006(10) -0.002(9) -0.008(10)
C37 0.066(12) 0.056(13) 0.032(11) -0.028(9) -0.001(9) -0.012(10)
C12 0.056(12) 0.066(13) 0.054(12) 0.003(10) 0.005(10) -0.016(11)
C4 0.049(11) 0.056(13) 0.088(16) -0.025(12) 0.024(11) -0.013(11)
C9 0.051(11) 0.088(15) 0.049(12) 0.003(11) 0.007(10) -0.020(11)
C17 0.050(11) 0.059(12) 0.051(12) -0.018(10) 0.012(9) -0.008(10)
C36 0.083(15) 0.054(13) 0.047(12) 0.006(11) 0.000(11) 0.003(12)
C25 0.069(13) 0.065(13) 0.063(14) 0.002(11) 0.025(11) -0.004(11)
C26 0.12(2) 0.067(15) 0.091(17) 0.010(14) 0.029(15) 0.042(15)
C35 0.13(2) 0.059(15) 0.093(18) -0.004(13) 0.046(16) 0.025(15)
C31 0.014(9) 0.076(15) 0.116(19) 0.016(13) -0.013(10) -0.002(10)
C40 0.045(12) 0.054(14) 0.092(17) 0.012(12) -0.009(12) -0.016(11)
C43 0.057(14) 0.056(14) 0.12(2) -0.024(14) 0.034(14) -0.020(12)
C41 0.043(11) 0.047(13) 0.110(19) -0.011(13) 0.017(12) -0.002(10)
C11 0.056(12) 0.090(16) 0.060(13) 0.025(11) 0.017(10) 0.044(12)
C38 0.063(14) 0.086(17) 0.085(16) 0.016(14) 0.006(12) 0.012(13)

loop_
_atom_type_symbol
_atom_type_description
_atom_type_scat_dispersion_real
_atom_type_scat_dispersion_imag
_atom_type_scat_source
C C 0.0033 0.0016 'International Tables Vol C Tables 4.2.6.8 and 6.1.1.4'
H H 0.0000 0.0000 'International Tables Vol C Tables 4.2.6.8 and 6.1.1.4'
N N 0.0061 0.0033 'International Tables Vol C Tables 4.2.6.8 and 6.1.1.4'
O O 0.0106 0.0060 'International Tables Vol C Tables 4.2.6.8 and 6.1.1.4'
U U -9.6767 9.6646 'International Tables Vol C Tables 4.2.6.8 and 6.1.1.4'

loop_
_geom_angle_atom_site_label_1
_geom_angle_atom_site_label_2
_geom_angle_atom_site_label_3
_geom_angle
_geom_angle_site_symmetry_1
_geom_angle_site_symmetry_3
_geom_angle_publ_flag
C43 C42 C41 121(2) . . ?
O2 U1 O1 175.0(4) . . ?
O2 U1 N2 90.6(4) . . ?
O1 U1 N2 94.3(4) . . ?
O2 U1 N1 92.6(4) . . ?
O1 U1 N1 89.7(4) . . ?
N2 U1 N1 72.0(4) . . ?
O2 U1 N4 87.6(4) . . ?
O1 U1 N4 87.6(5) . . ?
N2 U1 N4 170.9(4) . . ?
N1 U1 N4 99.1(4) . . ?
O2 U1 N3 91.5(4) . . ?
O1 U1 N3 86.4(4) . . ?
N2 U1 N3 105.9(4) . . ?
N1 U1 N3 175.5(4) . . ?
N4 U1 N3 83.1(4) . . ?
O2 U1 C18 98.3(4) . . ?
O1 U1 C18 85.9(4) . . ?
N2 U1 C18 25.8(4) . . ?
N1 U1 C18 96.3(4) . . ?
N4 U1 C18 163.3(4) . . ?
N3 U1 C18 81.1(4) . . ?
O2 U1 C1 98.3(4) . . ?
O1 U1 C1 82.0(4) . . ?
N2 U1 C1 95.9(4) . . ?
N1 U1 C1 24.5(4) . . ?
N4 U1 C1 75.5(4) . . ?
N3 U1 C1 156.0(4) . . ?
C18 U1 C1 118.7(4) . . ?
C29 C27 C28 112.3(15) . . ?
C29 C27 C23 112.4(14) . . ?
C28 C27 C23 108.7(16) . . ?
C14 N1 C1 122.2(14) . . ?
C14 N1 U1 131.7(12) . . ?
C1 N1 U1 105.9(10) . . ?
C30 N3 C33 105.0(14) . . ?
C30 N3 U1 131.4(12) . . ?
C33 N3 U1 123.6(11) . . ?
C30 N5 C32 107.0(15) . . ?
C30 N5 C31 127.7(17) . . ?
C32 N5 C31 125.2(16) . . ?
C34 N4 C37 105.0(16) . . ?
C34 N4 U1 122.9(13) . . ?
C37 N4 U1 131.3(12) . . ?
C16 C15 C14 129.0(15) . . ?
C5 C6 C1 121.4(15) . . ?
C5 C6 C10 118.2(16) . . ?
C1 C6 C10 120.1(16) . . ?
C16 N2 C18 121.2(14) . . ?
C16 N2 U1 133.7(11) . . ?
C18 N2 U1 104.9(9) . . ?
C34 N6 C36 106.5(16) . . ?
C34 N6 C35 127.0(18) . . ?
C36 N6 C35 126.5(18) . . ?
N4 C34 N6 113.3(16) . . ?
C21 C20 C19 121.6(15) . . ?
C18 C19 C20 118.8(16) . . ?
C18 C19 C24 123.7(15) . . ?
C20 C19 C24 117.3(15) . . ?
C3 C2 C1 118.1(17) . . ?
C3 C2 C7 119.3(16) . . ?
C1 C2 C7 122.6(17) . . ?
C4 C3 C2 122.0(17) . . ?
C25 C24 C19 113.7(15) . . ?
C25 C24 C26 108.2(16) . . ?
C19 C24 C26 113.0(16) . . ?
N1 C14 C15 124.3(15) . . ?
N1 C14 C13 120.0(16) . . ?
C15 C14 C13 115.7(14) . . ?
C32 C33 N3 111.5(17) . . ?
N2 C16 C15 124.1(15) . . ?
N2 C16 C17 120.2(15) . . ?
C15 C16 C17 115.6(14) . . ?
C22 C23 C18 119.3(16) . . ?
C22 C23 C27 118.3(15) . . ?
C18 C23 C27 122.3(14) . . ?
C6 C5 C4 120.9(17) . . ?
N3 C30 N5 111.5(16) . . ?
C33 C32 N5 104.9(17) . . ?
C12 C10 C11 112.2(16) . . ?
C12 C10 C6 113.4(16) . . ?
C11 C10 C6 111.0(15) . . ?
C9 C7 C2 114.1(15) . . ?
C9 C7 C8 109.9(16) . . ?
C2 C7 C8 110.3(16) . . ?
C20 C21 C22 119.4(16) . . ?
N1 C1 C6 119.9(14) . . ?
N1 C1 C2 121.5(16) . . ?
C6 C1 C2 118.5(15) . . ?
N1 C1 U1 49.6(8) . . ?
C6 C1 U1 106.4(10) . . ?
C2 C1 U1 109.3(11) . . ?
C40 C39 C44 117(2) . . ?
C40 C39 C38 119.3(18) . . ?
C44 C39 C38 123.4(19) . . ?
C39 C44 C43 122(2) . . ?
C19 C18 C23 120.4(16) . . ?
C19 C18 N2 119.7(15) . . ?
C23 C18 N2 119.8(14) . . ?
C19 C18 U1 103.2(11) . . ?
C23 C18 U1 112.3(10) . . ?
N2 C18 U1 49.3(7) . . ?
C23 C22 C21 120.4(17) . . ?
C36 C37 N4 108.5(18) . . ?
C3 C4 C5 118.9(17) . . ?
C37 C36 N6 106.6(18) . . ?
C39 C40 C41 121(2) . . ?
C42 C43 C44 119(2) . . ?
C42 C41 C40 121(2) . . ?

loop_
_geom_bond_atom_site_label_1
_geom_bond_atom_site_label_2
_geom_bond_distance
_geom_bond_site_symmetry_2
_geom_bond_publ_flag
C42 C43 1.32(3) . ?
C42 C41 1.37(2) . ?
U1 O2 1.762(9) . ?
U1 O1 1.763(10) . ?
U1 N2 2.512(14) . ?
U1 N1 2.546(13) . ?
U1 N4 2.578(15) . ?
U1 N3 2.613(12) . ?
U1 C18 3.201(16) . ?
U1 C1 3.215(15) . ?
C27 C29 1.51(2) . ?
C27 C28 1.53(2) . ?
C27 C23 1.56(2) . ?
N1 C14 1.340(19) . ?
N1 C1 1.386(19) . ?
N3 C30 1.269(19) . ?
N3 C33 1.34(2) . ?
N5 C30 1.333(19) . ?
N5 C32 1.34(2) . ?
N5 C31 1.47(2) . ?
N4 C34 1.27(2) . ?
N4 C37 1.37(2) . ?
C15 C16 1.39(2) . ?
C15 C14 1.42(2) . ?
C6 C5 1.36(2) . ?
C6 C1 1.40(2) . ?
C6 C10 1.56(2) . ?
N2 C16 1.339(18) . ?
N2 C18 1.440(19) . ?
N6 C34 1.30(2) . ?
N6 C36 1.34(2) . ?
N6 C35 1.40(2) . ?
C20 C21 1.36(2) . ?
C20 C19 1.42(2) . ?
C19 C18 1.36(2) . ?
C19 C24 1.52(2) . ?
C2 C3 1.40(2) . ?
C2 C1 1.42(2) . ?
C2 C7 1.50(2) . ?
C3 C4 1.38(2) . ?
C24 C25 1.48(2) . ?
C24 C26 1.53(2) . ?
C14 C13 1.47(2) . ?
C33 C32 1.31(2) . ?
C16 C17 1.48(2) . ?
C23 C22 1.39(2) . ?
C23 C18 1.42(2) . ?
C5 C4 1.39(2) . ?
C10 C12 1.50(2) . ?
C10 C11 1.50(2) . ?
C7 C9 1.50(2) . ?
C7 C8 1.51(2) . ?
C21 C22 1.40(2) . ?
C39 C40 1.34(2) . ?
C39 C44 1.39(2) . ?
C39 C38 1.47(2) . ?
C44 C43 1.41(3) . ?
C37 C36 1.33(2) . ?
C40 C41 1.40(3) . ?
